data_7046775
loop_
_publ_author_name
'Vignesh, Kuduva R.'
'Langley, Stuart K.'
'Gartshore, Christopher J.'
'Borilovi\'c, Ivana'
'Forsyth, Craig M.'
'Rajaraman, Gopalan'
'Murray, Keith S.'

_publ_section_title
;
 Rationalizing the sign and magnitude of the magnetic coupling and
 anisotropy in dinuclear manganese(iii) complexes.
;
_journal_issue 34
_journal_name_full 'Dalton transactions (Cambridge, England : 2003)'
_journal_page_first 11820
_journal_page_last 11833
_journal_paper_doi 10.1039/c8dt01410h
_journal_volume 47
_journal_year 2018
_chemical_absolute_configuration unk
_chemical_formula_sum 'C36 H26 Mn2 N8 O12'
_chemical_formula_weight 872.53
_space_group_crystal_system monoclinic
_space_group_IT_number 9
_space_group_name_Hall 'C -2yc'
_space_group_name_H-M_alt 'C 1 c 1'
_symmetry_space_group_name_Hall 'C -2yc'
_symmetry_space_group_name_H-M 'C 1 c 1'
_atom_sites_solution_hydrogens mixed
_audit_block_doi 10.5517/ccdc.csd.cc1zlxyf
_audit_creation_method SHELXL-2016/6
_audit_update_record
;
2018-06-12 deposited with the CCDC.
2018-06-19 downloaded from the CCDC.
;
_cell_angle_alpha 90
_cell_angle_beta 96.7670(10)
_cell_angle_gamma 90
_cell_formula_units_Z 8
_cell_length_a 35.1374(5)
_cell_length_b 10.0176(2)
_cell_length_c 20.7404(3)
_cell_measurement_reflns_used 8101
_cell_measurement_temperature 123(2)
_cell_measurement_theta_max 75.12
_cell_measurement_theta_min 4.23
_cell_volume 7249.6(2)
_computing_cell_refinement
;
CrysAlisPro, Agilent Technologies,
Version 1.171.35.19 (release 27-10-2011 CrysAlis171 .NET)
(compiled Oct 27 2011,15:02:11)
;
_computing_data_collection
;
CrysAlisPro, Agilent Technologies,
Version 1.171.35.19 (release 27-10-2011 CrysAlis171 .NET)
(compiled Oct 27 2011,15:02:11)
;
_computing_data_reduction
;
CrysAlisPro, Agilent Technologies,
Version 1.171.35.19 (release 27-10-2011 CrysAlis171 .NET)
(compiled Oct 27 2011,15:02:11)
;
_computing_structure_refinement 'SHELXL-2016/6 (Sheldrick, 2016)'
_computing_structure_solution 'SHELXS-2016/6 (Sheldrick, 2016)'
_diffrn_ambient_temperature 123(2)
_diffrn_measured_fraction_theta_full 1.000
_diffrn_measured_fraction_theta_max 0.975
_diffrn_measurement_device_type 'SuperNova, Dual, Cu at zero, Atlas'
_diffrn_measurement_method 'scans in phi and omega'
_diffrn_radiation_monochromator graphite
_diffrn_radiation_source 'fine-focus sealed tube'
_diffrn_radiation_type CuK\a
_diffrn_radiation_wavelength 1.54184
_diffrn_reflns_av_R_equivalents 0.0348
_diffrn_reflns_av_unetI/netI 0.0487
_diffrn_reflns_Laue_measured_fraction_full 1.000
_diffrn_reflns_Laue_measured_fraction_max 0.975
_diffrn_reflns_limit_h_max 40
_diffrn_reflns_limit_h_min -44
_diffrn_reflns_limit_k_max 7
_diffrn_reflns_limit_k_min -12
_diffrn_reflns_limit_l_max 25
_diffrn_reflns_limit_l_min -24
_diffrn_reflns_number 14850
_diffrn_reflns_point_group_measured_fraction_full 1.000
_diffrn_reflns_point_group_measured_fraction_max 0.975
_diffrn_reflns_theta_full 67.684
_diffrn_reflns_theta_max 75.605
_diffrn_reflns_theta_min 4.592
_exptl_absorpt_coefficient_mu 6.344
_exptl_absorpt_correction_T_max 0.530
_exptl_absorpt_correction_T_min 0.153
_exptl_absorpt_correction_type multi-scan
_exptl_absorpt_process_details SADABS
_exptl_crystal_colour brown
_exptl_crystal_density_diffrn 1.599
_exptl_crystal_density_method 'not measured'
_exptl_crystal_description plate
_exptl_crystal_F_000 3552
_exptl_crystal_size_max 0.6
_exptl_crystal_size_mid 0.3
_exptl_crystal_size_min 0.1
_refine_diff_density_max 0.400
_refine_diff_density_min -0.492
_refine_diff_density_rms 0.068
_refine_ls_abs_structure_details
;
 Refined as an inversion twin.
;
_refine_ls_abs_structure_Flack 0.479(5)
_refine_ls_extinction_method none
_refine_ls_goodness_of_fit_ref 1.044
_refine_ls_hydrogen_treatment mixed
_refine_ls_matrix_type full
_refine_ls_number_parameters 1058
_refine_ls_number_reflns 9428
_refine_ls_number_restraints 8
_refine_ls_restrained_S_all 1.044
_refine_ls_R_factor_all 0.0386
_refine_ls_R_factor_gt 0.0379
_refine_ls_shift/su_max 0.000
_refine_ls_shift/su_mean 0.000
_refine_ls_structure_factor_coef Fsqd
_refine_ls_weighting_details 'w=1/[\s^2^(Fo^2^)+(0.0618P)^2^+0.2490P] where P=(Fo^2^+2Fc^2^)/3'
_refine_ls_weighting_scheme calc
_refine_ls_wR_factor_gt 0.0995
_refine_ls_wR_factor_ref 0.1011
_reflns_Friedel_coverage 0.999
_reflns_Friedel_fraction_full 1.000
_reflns_Friedel_fraction_max 0.975
_reflns_number_gt 9259
_reflns_number_total 9428
_reflns_threshold_expression 'I > 2\s(I)'
_cod_data_source_file c8dt01410h2.cif
_cod_data_source_block Compound9a
_cod_depositor_comments 'Adding full bibliography for 7046766--7046777.cif.'
_cod_database_code 7046775
_shelx_shelxl_version_number 2016/6
_shelx_space_group_comment
;
The symmetry employed for this shelxl refinement is uniquely defined
by the following loop, which should always be used as a source of
symmetry information in preference to the above space-group names.
They are only intended as comments.
;

loop_
_space_group_symop_operation_xyz
'x, y, z'
'x, -y, z+1/2'
'x+1/2, y+1/2, z'
'x+1/2, -y+1/2, z+1/2'

loop_
_atom_site_label
_atom_site_type_symbol
_atom_site_fract_x
_atom_site_fract_y
_atom_site_fract_z
_atom_site_U_iso_or_equiv
_atom_site_adp_type
_atom_site_occupancy
_atom_site_site_symmetry_order
_atom_site_calc_flag
_atom_site_refinement_flags_posn
_atom_site_refinement_flags_adp
Mn1 Mn 0.33771(2) 0.76748(7) 0.16992(3) 0.01541(14) Uani 1 1 d . .
Mn2 Mn 0.40875(2) 0.63768(7) 0.11240(3) 0.01585(15) Uani 1 1 d . .
Mn3 Mn 0.09154(2) 0.37133(7) 0.18318(3) 0.01496(14) Uani 1 1 d . .
Mn4 Mn 0.16467(2) 0.25037(6) 0.12972(3) 0.01534(14) Uani 1 1 d . .
O1 O 0.36574(9) 0.7326(3) 0.10529(16) 0.0198(7) Uani 1 1 d . .
O2 O 0.33911(10) 0.5926(3) 0.21146(17) 0.0220(7) Uani 1 1 d . .
O3 O 0.38668(10) 0.4837(3) 0.17069(17) 0.0233(7) Uani 1 1 d . .
O4 O 0.38749(9) 0.8213(4) 0.23784(17) 0.0238(7) Uani 1 1 d . .
O5 O 0.43493(9) 0.7191(3) 0.19217(16) 0.0206(6) Uani 1 1 d . .
O6 O 0.28424(9) 0.7007(3) 0.10449(16) 0.0213(6) Uani 1 1 d . .
O7 O 0.25079(11) 0.5683(4) 0.15898(19) 0.0375(8) Uani 1 1 d . .
O8 O 0.27152(13) 0.4979(4) 0.0717(2) 0.0484(11) Uani 1 1 d . .
O9 O 0.44004(9) 0.7907(4) 0.06344(18) 0.0282(8) Uani 1 1 d . .
O10 O 0.40524(14) 0.8074(5) -0.0300(2) 0.0461(11) Uani 1 1 d . .
O11 O 0.42535(13) 0.9861(4) 0.0217(2) 0.0378(9) Uani 1 1 d . .
O12 O 0.13584(9) 0.2803(3) 0.19318(16) 0.0194(6) Uani 1 1 d . .
O13 O 0.06878(9) 0.2951(3) 0.10046(16) 0.0209(6) Uani 1 1 d . .
O14 O 0.11641(9) 0.1907(4) 0.05790(17) 0.0225(7) Uani 1 1 d . .
O15 O 0.11578(9) 0.5343(3) 0.13142(17) 0.0208(7) Uani 1 1 d . .
O16 O 0.16205(10) 0.4252(3) 0.08695(17) 0.0221(7) Uani 1 1 d . .
O17 O 0.06042(10) 0.2080(4) 0.2249(2) 0.0306(8) Uani 1 1 d . .
O18 O 0.09648(12) 0.1761(4) 0.3171(2) 0.0387(9) Uani 1 1 d . .
O19 O 0.07090(15) 0.0082(4) 0.2622(2) 0.0449(11) Uani 1 1 d . .
O20 O 0.21880(9) 0.3220(3) 0.18932(16) 0.0205(6) Uani 1 1 d D .
H1W H 0.2194(16) 0.336(5) 0.2306(12) 0.031 Uiso 1 1 d D U
H2W H 0.2340(14) 0.381(5) 0.177(3) 0.031 Uiso 1 1 d D U
O21 O 0.22606(10) 0.3206(4) 0.32663(18) 0.0333(8) Uani 1 1 d . .
O22 O 0.23518(15) 0.5236(5) 0.2999(2) 0.0576(12) Uani 1 1 d . .
O23 O 0.24641(15) 0.4663(5) 0.4006(3) 0.0560(12) Uani 1 1 d . .
O24 O 0.27881(17) 0.2427(5) 0.4668(3) 0.0591(13) Uani 1 1 d D .
H3W H 0.269(3) 0.317(6) 0.447(4) 0.089 Uiso 1 1 d D U
H4W H 0.283(3) 0.269(8) 0.5089(16) 0.089 Uiso 1 1 d D U
N1 N 0.32994(10) 0.9612(4) 0.1372(2) 0.0199(8) Uani 1 1 d . .
N2 N 0.30083(11) 0.8441(4) 0.23159(19) 0.0182(7) Uani 1 1 d . .
N3 N 0.38929(12) 0.5261(4) 0.03100(19) 0.0214(8) Uani 1 1 d . .
N4 N 0.45585(11) 0.5158(4) 0.1014(2) 0.0197(8) Uani 1 1 d . .
N5 N 0.34041(15) -0.0442(5) 0.4050(3) 0.0379(11) Uani 1 1 d . .
N6 N 0.5537(2) 0.9691(8) 0.4912(4) 0.077(3) Uani 1 1 d . .
N7 N 0.26900(10) 0.5845(4) 0.11179(19) 0.0211(7) Uani 1 1 d . .
N8 N 0.42283(13) 0.8633(4) 0.0174(2) 0.0277(9) Uani 1 1 d . .
N9 N 0.04383(11) 0.4905(4) 0.1884(2) 0.0213(8) Uani 1 1 d . .
N10 N 0.10707(12) 0.4777(4) 0.2677(2) 0.0215(8) Uani 1 1 d . .
N11 N 0.17417(10) 0.0562(4) 0.16098(19) 0.0175(7) Uani 1 1 d . .
N12 N 0.20233(10) 0.1824(4) 0.06720(18) 0.0168(7) Uani 1 1 d . .
N13 N -0.0470(3) 0.0111(8) -0.1947(4) 0.089(3) Uani 1 1 d . .
N14 N 0.16498(14) 1.0576(5) -0.1061(2) 0.0347(10) Uani 1 1 d . .
N15 N 0.07650(12) 0.1301(4) 0.2697(2) 0.0269(9) Uani 1 1 d . .
N16 N 0.23604(11) 0.4387(5) 0.3427(2) 0.0352(10) Uani 1 1 d . .
C1 C 0.34665(14) 1.0104(5) 0.0870(3) 0.0256(10) Uani 1 1 d . .
H1 H 0.361058 0.952277 0.063030 0.031 Uiso 1 1 calc R U
C2 C 0.34333(16) 1.1434(5) 0.0696(3) 0.0303(11) Uani 1 1 d . .
H2 H 0.356437 1.178069 0.035755 0.036 Uiso 1 1 calc R U
C3 C 0.32083(16) 1.2237(5) 0.1022(3) 0.0301(11) Uani 1 1 d . .
H3 H 0.317417 1.314619 0.089913 0.036 Uiso 1 1 calc R U
C4 C 0.30283(13) 1.1737(5) 0.1533(2) 0.0227(9) Uani 1 1 d . .
H4 H 0.287250 1.229557 0.176314 0.027 Uiso 1 1 calc R U
C5 C 0.30818(12) 1.0403(4) 0.1697(2) 0.0182(8) Uani 1 1 d . .
C6 C 0.29093(12) 0.9734(4) 0.2224(2) 0.0175(8) Uani 1 1 d . .
C7 C 0.26561(13) 1.0351(5) 0.2596(2) 0.0226(9) Uani 1 1 d . .
H7 H 0.259196 1.126600 0.253156 0.027 Uiso 1 1 calc R U
C8 C 0.24982(14) 0.9610(5) 0.3064(2) 0.0270(10) Uani 1 1 d . .
H8 H 0.232851 1.001363 0.333116 0.032 Uiso 1 1 calc R U
C9 C 0.25931(14) 0.8273(5) 0.3135(2) 0.0269(10) Uani 1 1 d . .
H9 H 0.248226 0.773699 0.344120 0.032 Uiso 1 1 calc R U
C10 C 0.28494(14) 0.7728(5) 0.2757(2) 0.0228(9) Uani 1 1 d . .
H10 H 0.291542 0.681168 0.281126 0.027 Uiso 1 1 calc R U
C11 C 0.35376(14) 0.5383(5) 0.0001(3) 0.0263(10) Uani 1 1 d . .
H11 H 0.336858 0.602133 0.015132 0.032 Uiso 1 1 calc R U
C12 C 0.34107(16) 0.4600(6) -0.0531(3) 0.0327(11) Uani 1 1 d . .
H12 H 0.315789 0.469503 -0.074512 0.039 Uiso 1 1 calc R U
C13 C 0.36604(17) 0.3675(6) -0.0744(3) 0.0376(13) Uani 1 1 d . .
H13 H 0.358009 0.311693 -0.110491 0.045 Uiso 1 1 calc R U
C14 C 0.40271(18) 0.3571(6) -0.0427(3) 0.0371(13) Uani 1 1 d . .
H14 H 0.420417 0.296027 -0.057594 0.045 Uiso 1 1 calc R U
C15 C 0.41341(14) 0.4361(5) 0.0107(2) 0.0228(9) Uani 1 1 d . .
C16 C 0.45145(15) 0.4312(5) 0.0499(3) 0.0285(11) Uani 1 1 d . .
C17 C 0.48116(19) 0.3502(6) 0.0359(3) 0.0436(15) Uani 1 1 d . .
H17 H 0.477645 0.289665 0.000437 0.052 Uiso 1 1 calc R U
C18 C 0.51588(19) 0.3579(7) 0.0739(4) 0.0505(18) Uani 1 1 d . .
H18 H 0.536704 0.304061 0.064135 0.061 Uiso 1 1 calc R U
C19 C 0.52053(16) 0.4437(6) 0.1262(3) 0.0392(14) Uani 1 1 d . .
H19 H 0.544336 0.449748 0.152947 0.047 Uiso 1 1 calc R U
C20 C 0.48946(15) 0.5210(5) 0.1385(3) 0.0279(10) Uani 1 1 d . .
H20 H 0.492230 0.579717 0.174755 0.033 Uiso 1 1 calc R U
C21 C 0.36191(13) 0.4932(4) 0.2083(2) 0.0169(8) Uani 1 1 d . .
C22 C 0.35747(13) 0.3808(5) 0.2541(2) 0.0205(9) Uani 1 1 d . .
C23 C 0.32847(17) 0.3775(5) 0.2933(3) 0.0300(12) Uani 1 1 d . .
H23 H 0.310427 0.448442 0.291221 0.036 Uiso 1 1 calc R U
C24 C 0.32518(18) 0.2723(5) 0.3357(3) 0.0329(12) Uani 1 1 d . .
H24 H 0.306117 0.273572 0.364537 0.039 Uiso 1 1 calc R U
C25 C 0.35020(14) 0.1651(5) 0.3352(3) 0.0269(10) Uani 1 1 d . .
C26 C 0.37894(17) 0.1660(7) 0.2953(4) 0.053(2) Uani 1 1 d . .
H26 H 0.396302 0.093232 0.296008 0.064 Uiso 1 1 calc R U
C27 C 0.38249(16) 0.2728(6) 0.2542(4) 0.0446(17) Uani 1 1 d . .
H27 H 0.401960 0.272608 0.226074 0.054 Uiso 1 1 calc R U
C28 C 0.34484(15) 0.0499(5) 0.3760(3) 0.0310(11) Uani 1 1 d . .
C29 C 0.42157(13) 0.7869(4) 0.2367(2) 0.0171(8) Uani 1 1 d . .
C30 C 0.45078(13) 0.8294(4) 0.2919(2) 0.0183(8) Uani 1 1 d . .
C31 C 0.48938(13) 0.8087(5) 0.2887(2) 0.0248(10) Uani 1 1 d . .
H31 H 0.497622 0.768999 0.251080 0.030 Uiso 1 1 calc R U
C32 C 0.51615(15) 0.8458(5) 0.3401(3) 0.0286(11) Uani 1 1 d . .
H32 H 0.542701 0.831637 0.337936 0.034 Uiso 1 1 calc R U
C33 C 0.50391(16) 0.9033(5) 0.3945(3) 0.0272(10) Uani 1 1 d . .
C34 C 0.46527(17) 0.9252(5) 0.3983(2) 0.0305(11) Uani 1 1 d . .
H34 H 0.457113 0.966133 0.435638 0.037 Uiso 1 1 calc R U
C35 C 0.43880(15) 0.8869(5) 0.3472(2) 0.0245(10) Uani 1 1 d . .
H35 H 0.412231 0.899810 0.349763 0.029 Uiso 1 1 calc R U
C36 C 0.5318(2) 0.9419(6) 0.4487(3) 0.0431(15) Uani 1 1 d . .
C37 C 0.01145(14) 0.4851(5) 0.1476(3) 0.0275(11) Uani 1 1 d . .
H37 H 0.009624 0.422221 0.113052 0.033 Uiso 1 1 calc R U
C38 C -0.01956(16) 0.5677(6) 0.1537(3) 0.0392(13) Uani 1 1 d . .
H38 H -0.042561 0.560543 0.124865 0.047 Uiso 1 1 calc R U
C39 C -0.01596(18) 0.6602(8) 0.2028(4) 0.056(2) Uani 1 1 d . .
H39 H -0.036618 0.719016 0.207739 0.067 Uiso 1 1 calc R U
C40 C 0.01717(19) 0.6686(7) 0.2448(4) 0.0520(19) Uani 1 1 d . .
H40 H 0.019749 0.733981 0.278245 0.062 Uiso 1 1 calc R U
C41 C 0.04702(15) 0.5798(5) 0.2378(3) 0.0301(11) Uani 1 1 d . .
C42 C 0.08218(15) 0.5731(6) 0.2822(3) 0.0298(11) Uani 1 1 d . .
C43 C 0.0914(2) 0.6555(7) 0.3361(4) 0.0487(17) Uani 1 1 d . .
H43 H 0.074438 0.725093 0.345002 0.058 Uiso 1 1 calc R U
C44 C 0.12455(18) 0.6365(6) 0.3758(3) 0.0437(15) Uani 1 1 d . .
H44 H 0.130381 0.690616 0.413223 0.052 Uiso 1 1 calc R U
C45 C 0.14965(15) 0.5383(6) 0.3614(3) 0.0340(12) Uani 1 1 d . .
H45 H 0.173078 0.524162 0.388422 0.041 Uiso 1 1 calc R U
C46 C 0.13989(14) 0.4605(5) 0.3065(2) 0.0269(10) Uani 1 1 d . .
H46 H 0.157111 0.392826 0.296192 0.032 Uiso 1 1 calc R U
C47 C 0.15781(14) 0.0007(5) 0.2087(3) 0.0251(10) Uani 1 1 d . .
H47 H 0.141265 0.053503 0.231340 0.030 Uiso 1 1 calc R U
C48 C 0.16388(15) -0.1318(5) 0.2270(3) 0.0264(10) Uani 1 1 d . .
H48 H 0.151521 -0.169526 0.261084 0.032 Uiso 1 1 calc R U
C49 C 0.18867(14) -0.2081(5) 0.1939(3) 0.0253(10) Uani 1 1 d . .
H49 H 0.193477 -0.298999 0.205044 0.030 Uiso 1 1 calc R U
C50 C 0.20598(13) -0.1495(5) 0.1450(2) 0.0209(9) Uani 1 1 d . .
H50 H 0.223439 -0.199269 0.122812 0.025 Uiso 1 1 calc R U
C51 C 0.19791(12) -0.0175(4) 0.1280(2) 0.0163(8) Uani 1 1 d . .
C52 C 0.21449(12) 0.0543(4) 0.0761(2) 0.0175(8) Uani 1 1 d . .
C53 C 0.24046(13) -0.0005(5) 0.0379(2) 0.0225(9) Uani 1 1 d . .
H53 H 0.248038 -0.091213 0.043337 0.027 Uiso 1 1 calc R U
C54 C 0.25504(13) 0.0772(5) -0.0076(2) 0.0243(10) Uani 1 1 d . .
H54 H 0.272981 0.040534 -0.033619 0.029 Uiso 1 1 calc R U
C55 C 0.24360(14) 0.2100(5) -0.0159(2) 0.0249(9) Uani 1 1 d . .
H55 H 0.253689 0.265651 -0.046914 0.030 Uiso 1 1 calc R U
C56 C 0.21697(14) 0.2580(4) 0.0227(2) 0.0204(9) Uani 1 1 d . .
H56 H 0.208753 0.348123 0.017396 0.024 Uiso 1 1 calc R U
C57 C 0.08222(13) 0.2244(4) 0.0578(2) 0.0184(9) Uani 1 1 d . .
C58 C 0.05404(13) 0.1794(4) 0.0024(2) 0.0189(8) Uani 1 1 d . .
C59 C 0.01472(15) 0.2017(5) 0.0028(3) 0.0263(10) Uani 1 1 d . .
H59 H 0.005948 0.247482 0.038401 0.032 Uiso 1 1 calc R U
C60 C -0.01163(16) 0.1580(6) -0.0479(3) 0.0333(12) Uani 1 1 d . .
H60 H -0.038240 0.174475 -0.047679 0.040 Uiso 1 1 calc R U
C61 C 0.00170(16) 0.0893(5) -0.0994(3) 0.0289(11) Uani 1 1 d . .
C62 C 0.04034(16) 0.0688(5) -0.1014(2) 0.0269(10) Uani 1 1 d . .
H62 H 0.049107 0.024227 -0.137294 0.032 Uiso 1 1 calc R U
C63 C 0.06630(15) 0.1138(5) -0.0504(3) 0.0237(10) Uani 1 1 d . .
H63 H 0.092929 0.099431 -0.051602 0.028 Uiso 1 1 calc R U
C64 C -0.0257(2) 0.0453(7) -0.1526(3) 0.0489(18) Uani 1 1 d . .
C65 C 0.14042(13) 0.5258(4) 0.0932(2) 0.0184(9) Uani 1 1 d . .
C66 C 0.14631(13) 0.6419(4) 0.0497(2) 0.0192(9) Uani 1 1 d . .
C67 C 0.17446(15) 0.6395(5) 0.0082(3) 0.0252(10) Uani 1 1 d . .
H67 H 0.190901 0.564336 0.007774 0.030 Uiso 1 1 calc R U
C68 C 0.17871(16) 0.7468(5) -0.0330(3) 0.0258(10) Uani 1 1 d . .
H68 H 0.197785 0.744607 -0.061809 0.031 Uiso 1 1 calc R U
C69 C 0.15505(14) 0.8562(5) -0.0315(3) 0.0239(10) Uani 1 1 d . .
C70 C 0.12787(15) 0.8626(5) 0.0130(3) 0.0284(11) Uani 1 1 d . .
H70 H 0.112784 0.940532 0.015957 0.034 Uiso 1 1 calc R U
C71 C 0.12344(15) 0.7538(5) 0.0524(3) 0.0287(11) Uani 1 1 d . .
H71 H 0.104536 0.755834 0.081603 0.034 Uiso 1 1 calc R U
C72 C 0.15991(14) 0.9680(5) -0.0729(3) 0.0270(10) Uani 1 1 d . .

loop_
_atom_site_aniso_label
_atom_site_aniso_U_11
_atom_site_aniso_U_22
_atom_site_aniso_U_33
_atom_site_aniso_U_23
_atom_site_aniso_U_13
_atom_site_aniso_U_12
Mn1 0.0128(3) 0.0161(3) 0.0179(3) 0.0023(3) 0.0042(2) 0.0024(2)
Mn2 0.0129(3) 0.0192(3) 0.0160(3) 0.0012(2) 0.0037(2) 0.0030(2)
Mn3 0.0126(3) 0.0177(3) 0.0152(3) -0.0004(2) 0.0039(2) 0.0039(2)
Mn4 0.0134(3) 0.0153(3) 0.0183(3) 0.0010(2) 0.0062(2) 0.0037(2)
O1 0.0179(16) 0.0249(16) 0.0174(16) 0.0035(12) 0.0058(12) 0.0035(12)
O2 0.0251(16) 0.0180(14) 0.0246(17) 0.0071(12) 0.0100(13) 0.0053(13)
O3 0.0217(16) 0.0220(15) 0.0276(18) 0.0062(13) 0.0090(13) 0.0047(12)
O4 0.0165(15) 0.0283(17) 0.0263(18) -0.0027(13) 0.0019(12) 0.0036(13)
O5 0.0162(14) 0.0270(16) 0.0186(15) 0.0004(13) 0.0021(11) 0.0030(12)
O6 0.0194(15) 0.0179(14) 0.0262(17) -0.0002(12) 0.0007(12) -0.0045(12)
O7 0.045(2) 0.0297(18) 0.042(2) 0.0013(15) 0.0213(17) -0.0073(16)
O8 0.057(3) 0.029(2) 0.062(3) -0.0216(19) 0.022(2) -0.0031(18)
O9 0.0144(15) 0.0393(19) 0.0315(19) 0.0143(16) 0.0052(13) 0.0014(14)
O10 0.049(2) 0.044(2) 0.041(2) 0.0041(19) -0.0093(19) 0.002(2)
O11 0.047(2) 0.0303(19) 0.039(2) 0.0086(16) 0.0176(18) 0.0035(17)
O12 0.0151(15) 0.0240(15) 0.0192(16) 0.0013(12) 0.0031(12) 0.0068(12)
O13 0.0196(15) 0.0253(16) 0.0179(15) -0.0056(13) 0.0030(12) 0.0043(13)
O14 0.0126(14) 0.0305(17) 0.0244(17) -0.0031(13) 0.0019(12) 0.0040(13)
O15 0.0198(15) 0.0190(15) 0.0248(17) 0.0050(12) 0.0085(13) 0.0010(12)
O16 0.0234(16) 0.0182(15) 0.0261(17) 0.0039(13) 0.0078(13) 0.0053(12)
O17 0.0220(16) 0.0323(19) 0.038(2) 0.0161(16) 0.0053(15) 0.0028(15)
O18 0.037(2) 0.042(2) 0.035(2) 0.0063(17) -0.0011(17) 0.0055(18)
O19 0.071(3) 0.0230(18) 0.043(2) 0.0091(16) 0.016(2) 0.0021(19)
O20 0.0186(15) 0.0209(15) 0.0222(16) -0.0003(12) 0.0032(12) -0.0008(12)
O21 0.0305(17) 0.0355(19) 0.0341(19) -0.0013(15) 0.0048(14) -0.0049(15)
O22 0.077(3) 0.049(3) 0.052(3) 0.003(2) 0.029(2) -0.015(2)
O23 0.043(3) 0.080(3) 0.041(2) -0.021(3) -0.0107(18) -0.004(3)
O24 0.069(3) 0.062(3) 0.047(3) 0.001(2) 0.013(2) -0.011(3)
N1 0.0129(16) 0.0202(18) 0.027(2) 0.0042(15) 0.0026(14) 0.0022(14)
N2 0.0151(17) 0.0212(18) 0.0183(18) -0.0019(14) 0.0026(13) 0.0014(14)
N3 0.0219(18) 0.026(2) 0.0167(19) 0.0007(15) 0.0053(14) 0.0028(15)
N4 0.0169(17) 0.0196(18) 0.023(2) -0.0007(14) 0.0029(14) 0.0033(14)
N5 0.036(2) 0.032(2) 0.044(3) 0.016(2) 0.002(2) -0.004(2)
N6 0.082(5) 0.081(5) 0.057(4) -0.038(4) -0.038(4) 0.031(4)
N7 0.0153(15) 0.0190(18) 0.0293(19) -0.0020(15) 0.0031(13) 0.0025(13)
N8 0.024(2) 0.033(2) 0.028(2) 0.0123(17) 0.0120(17) 0.0049(17)
N9 0.0181(18) 0.0213(18) 0.026(2) 0.0022(15) 0.0073(14) 0.0062(15)
N10 0.0223(19) 0.0226(19) 0.020(2) -0.0013(15) 0.0029(15) 0.0032(15)
N11 0.0141(16) 0.0164(17) 0.0224(19) 0.0006(14) 0.0035(14) 0.0019(13)
N12 0.0154(16) 0.0192(17) 0.0156(17) -0.0016(14) 0.0007(13) 0.0024(14)
N13 0.093(6) 0.082(5) 0.077(5) -0.050(4) -0.047(5) 0.037(5)
N14 0.035(2) 0.031(2) 0.039(3) 0.013(2) 0.010(2) 0.0018(19)
N15 0.025(2) 0.032(2) 0.027(2) 0.0101(17) 0.0146(17) 0.0062(17)
N16 0.0189(17) 0.048(3) 0.039(2) -0.009(2) 0.0056(16) -0.0083(18)
C1 0.019(2) 0.026(2) 0.033(3) 0.009(2) 0.0080(19) 0.0028(18)
C2 0.028(2) 0.027(2) 0.037(3) 0.009(2) 0.008(2) -0.0006(19)
C3 0.035(3) 0.019(2) 0.035(3) 0.0040(19) -0.004(2) -0.0029(19)
C4 0.022(2) 0.018(2) 0.027(2) -0.0036(17) -0.0045(17) 0.0029(17)
C5 0.0114(17) 0.020(2) 0.022(2) 0.0010(16) -0.0046(15) -0.0003(15)
C6 0.0125(18) 0.0179(19) 0.021(2) -0.0024(16) -0.0024(15) 0.0000(15)
C7 0.018(2) 0.027(2) 0.022(2) -0.0061(18) -0.0001(16) 0.0073(17)
C8 0.021(2) 0.035(3) 0.024(2) -0.011(2) 0.0032(17) 0.0029(19)
C9 0.028(2) 0.038(3) 0.015(2) -0.0002(19) 0.0069(17) -0.003(2)
C10 0.021(2) 0.031(2) 0.017(2) 0.0011(18) 0.0044(17) -0.0018(18)
C11 0.021(2) 0.029(2) 0.028(2) -0.0007(18) 0.0000(17) 0.0022(18)
C12 0.032(3) 0.035(3) 0.029(3) 0.002(2) -0.004(2) -0.004(2)
C13 0.038(3) 0.038(3) 0.033(3) -0.007(2) -0.010(2) -0.003(2)
C14 0.043(3) 0.036(3) 0.031(3) -0.014(2) 0.000(2) 0.007(2)
C15 0.021(2) 0.027(2) 0.021(2) -0.0030(18) 0.0044(17) 0.0012(18)
C16 0.024(2) 0.028(2) 0.034(3) -0.009(2) 0.0056(19) 0.003(2)
C17 0.039(3) 0.041(3) 0.050(4) -0.021(3) -0.001(3) 0.012(3)
C18 0.035(3) 0.049(4) 0.066(4) -0.023(3) -0.003(3) 0.022(3)
C19 0.023(2) 0.044(3) 0.049(3) -0.006(3) -0.002(2) 0.012(2)
C20 0.024(2) 0.028(2) 0.031(3) -0.002(2) 0.0001(19) 0.0065(19)
C21 0.0147(18) 0.0193(19) 0.016(2) 0.0038(15) -0.0009(15) 0.0003(16)
C22 0.019(2) 0.020(2) 0.021(2) 0.0045(17) -0.0015(16) -0.0003(16)
C23 0.044(3) 0.018(2) 0.032(3) 0.0026(18) 0.018(2) 0.006(2)
C24 0.046(3) 0.025(2) 0.032(3) 0.000(2) 0.025(2) -0.002(2)
C25 0.020(2) 0.029(2) 0.029(3) 0.011(2) -0.0043(18) -0.0023(19)
C26 0.028(3) 0.046(4) 0.088(5) 0.046(4) 0.021(3) 0.019(3)
C27 0.024(3) 0.045(3) 0.070(5) 0.034(3) 0.024(3) 0.012(2)
C28 0.025(2) 0.032(3) 0.036(3) 0.013(2) 0.002(2) -0.002(2)
C29 0.019(2) 0.0169(18) 0.016(2) 0.0018(16) 0.0056(16) 0.0019(16)
C30 0.018(2) 0.0181(19) 0.019(2) 0.0015(16) 0.0026(16) 0.0027(16)
C31 0.018(2) 0.033(3) 0.023(2) -0.0073(19) 0.0037(17) -0.0003(18)
C32 0.022(2) 0.033(3) 0.029(3) -0.008(2) -0.0031(19) 0.0033(19)
C33 0.033(3) 0.026(2) 0.021(2) 0.0025(19) -0.0033(19) 0.006(2)
C34 0.046(3) 0.032(2) 0.014(2) -0.0016(19) 0.007(2) 0.011(2)
C35 0.028(2) 0.024(2) 0.022(2) 0.0044(17) 0.0060(19) 0.0085(19)
C36 0.055(4) 0.041(3) 0.030(3) -0.013(2) -0.009(3) 0.014(3)
C37 0.019(2) 0.036(3) 0.028(3) -0.001(2) 0.0026(18) 0.0074(19)
C38 0.024(3) 0.044(3) 0.048(3) -0.005(3) -0.001(2) 0.013(2)
C39 0.031(3) 0.062(4) 0.071(5) -0.019(4) -0.003(3) 0.034(3)
C40 0.036(3) 0.056(4) 0.063(4) -0.033(3) -0.003(3) 0.025(3)
C41 0.027(2) 0.030(3) 0.032(3) -0.009(2) 0.000(2) 0.010(2)
C42 0.025(2) 0.031(3) 0.033(3) -0.008(2) 0.004(2) 0.010(2)
C43 0.039(3) 0.047(4) 0.058(4) -0.028(3) -0.005(3) 0.015(3)
C44 0.041(3) 0.048(3) 0.040(3) -0.025(3) -0.003(3) 0.002(3)
C45 0.027(2) 0.048(3) 0.026(3) -0.008(2) -0.0025(19) 0.003(2)
C46 0.023(2) 0.037(3) 0.021(2) -0.0033(19) 0.0015(17) 0.0061(19)
C47 0.023(2) 0.021(2) 0.033(3) 0.0039(19) 0.0097(19) 0.0033(18)
C48 0.023(2) 0.028(2) 0.028(3) 0.0052(19) 0.0048(19) -0.0029(18)
C49 0.027(2) 0.018(2) 0.029(2) 0.0017(18) -0.0023(18) 0.0025(18)
C50 0.0163(19) 0.022(2) 0.023(2) -0.0049(17) -0.0030(16) 0.0032(16)
C51 0.0114(17) 0.0162(19) 0.021(2) -0.0023(15) 0.0013(15) 0.0023(15)
C52 0.0147(18) 0.0198(19) 0.017(2) -0.0045(16) -0.0007(15) -0.0001(16)
C53 0.019(2) 0.026(2) 0.022(2) -0.0049(18) 0.0019(16) 0.0021(17)
C54 0.023(2) 0.033(3) 0.018(2) -0.0062(18) 0.0105(17) 0.0010(19)
C55 0.023(2) 0.030(2) 0.022(2) -0.0039(18) 0.0062(17) -0.0018(19)
C56 0.021(2) 0.021(2) 0.019(2) -0.0002(16) 0.0038(17) -0.0012(16)
C57 0.019(2) 0.0167(19) 0.021(2) 0.0042(16) 0.0066(17) -0.0007(17)
C58 0.020(2) 0.0176(19) 0.019(2) 0.0004(16) 0.0049(16) -0.0021(17)
C59 0.026(2) 0.031(2) 0.022(2) -0.0062(19) 0.0020(18) 0.001(2)
C60 0.025(3) 0.040(3) 0.034(3) -0.008(2) 0.000(2) 0.001(2)
C61 0.039(3) 0.023(2) 0.022(2) -0.0079(19) -0.005(2) 0.002(2)
C62 0.036(3) 0.024(2) 0.020(2) -0.0030(18) 0.0049(19) 0.005(2)
C63 0.028(2) 0.021(2) 0.025(2) 0.0015(18) 0.0112(19) 0.0040(18)
C64 0.062(4) 0.042(3) 0.037(4) -0.015(3) -0.016(3) 0.018(3)
C65 0.018(2) 0.0165(19) 0.021(2) 0.0005(16) 0.0012(16) -0.0016(16)
C66 0.017(2) 0.021(2) 0.019(2) 0.0017(16) -0.0013(16) -0.0040(16)
C67 0.030(2) 0.020(2) 0.028(3) 0.0038(18) 0.010(2) 0.0067(18)
C68 0.031(3) 0.024(2) 0.023(2) 0.0023(17) 0.0078(19) 0.0024(18)
C69 0.021(2) 0.022(2) 0.029(3) 0.0107(18) 0.0017(18) -0.0012(17)
C70 0.026(2) 0.026(2) 0.034(3) 0.0073(19) 0.0063(19) 0.0074(19)
C71 0.020(2) 0.031(3) 0.037(3) 0.009(2) 0.009(2) 0.0067(18)
C72 0.023(2) 0.028(2) 0.029(3) 0.008(2) 0.0022(19) 0.0034(19)

loop_
_atom_type_symbol
_atom_type_description
_atom_type_scat_dispersion_real
_atom_type_scat_dispersion_imag
_atom_type_scat_source
C C 0.0181 0.0091 'International Tables Vol C Tables 4.2.6.8 and 6.1.1.4'
H H 0.0000 0.0000 'International Tables Vol C Tables 4.2.6.8 and 6.1.1.4'
N N 0.0311 0.0180 'International Tables Vol C Tables 4.2.6.8 and 6.1.1.4'
O O 0.0492 0.0322 'International Tables Vol C Tables 4.2.6.8 and 6.1.1.4'
Mn Mn -0.5299 2.8052 'International Tables Vol C Tables 4.2.6.8 and 6.1.1.4'

loop_
_geom_angle_atom_site_label_1
_geom_angle_atom_site_label_2
_geom_angle_atom_site_label_3
_geom_angle
O1 Mn1 O2 99.69(14)
O1 Mn1 N1 90.03(16)
O2 Mn1 N1 170.24(15)
O1 Mn1 N2 166.98(15)
O2 Mn1 N2 92.57(15)
N1 Mn1 N2 77.66(16)
O1 Mn1 O4 93.54(14)
O2 Mn1 O4 87.73(14)
N1 Mn1 O4 92.56(15)
N2 Mn1 O4 91.26(14)
O1 Mn1 O6 89.12(14)
O2 Mn1 O6 88.59(13)
N1 Mn1 O6 90.72(14)
N2 Mn1 O6 86.84(14)
O4 Mn1 O6 175.77(13)
O1 Mn1 Mn2 27.17(11)
O2 Mn1 Mn2 79.51(10)
N1 Mn1 Mn2 109.99(11)
N2 Mn1 Mn2 164.08(11)
O4 Mn1 Mn2 74.77(9)
O6 Mn1 Mn2 106.58(9)
O1 Mn2 O5 98.99(15)
O1 Mn2 N3 91.45(16)
O5 Mn2 N3 169.39(15)
O1 Mn2 N4 168.50(16)
O5 Mn2 N4 92.07(15)
N3 Mn2 N4 77.62(16)
O1 Mn2 O3 94.05(14)
O5 Mn2 O3 89.34(14)
N3 Mn2 O3 88.00(15)
N4 Mn2 O3 89.15(14)
O1 Mn2 O9 93.16(14)
O5 Mn2 O9 83.71(15)
N3 Mn2 O9 97.72(16)
N4 Mn2 O9 84.93(15)
O3 Mn2 O9 170.68(14)
O1 Mn2 Mn1 27.36(11)
O5 Mn2 Mn1 79.91(10)
N3 Mn2 Mn1 109.20(12)
N4 Mn2 Mn1 161.68(12)
O3 Mn2 Mn1 74.42(9)
O9 Mn2 Mn1 110.24(10)
O12 Mn3 O13 99.32(15)
O12 Mn3 N10 91.44(16)
O13 Mn3 N10 169.06(15)
O12 Mn3 N9 169.44(17)
O13 Mn3 N9 91.21(16)
N10 Mn3 N9 78.07(17)
O12 Mn3 O15 93.08(14)
O13 Mn3 O15 90.21(14)
N10 Mn3 O15 87.26(15)
N9 Mn3 O15 87.69(14)
O12 Mn3 O17 92.35(14)
O13 Mn3 O17 83.36(15)
N10 Mn3 O17 98.23(16)
N9 Mn3 O17 88.01(15)
O15 Mn3 O17 172.18(14)
O12 Mn3 Mn4 27.77(11)
O13 Mn3 Mn4 78.93(10)
N10 Mn3 Mn4 110.54(12)
N9 Mn3 Mn4 159.49(12)
O15 Mn3 Mn4 74.54(9)
O17 Mn3 Mn4 108.38(11)
O12 Mn4 O16 100.59(15)
O12 Mn4 N11 90.66(15)
O16 Mn4 N11 168.74(15)
O12 Mn4 N12 168.30(15)
O16 Mn4 N12 90.56(15)
N11 Mn4 N12 78.20(15)
O12 Mn4 O14 94.94(13)
O16 Mn4 O14 86.86(14)
N11 Mn4 O14 92.28(14)
N12 Mn4 O14 89.14(13)
O12 Mn4 O20 93.31(14)
O16 Mn4 O20 87.45(13)
N11 Mn4 O20 91.87(13)
N12 Mn4 O20 83.58(13)
O14 Mn4 O20 170.72(13)
O12 Mn4 Mn3 28.05(10)
O16 Mn4 Mn3 79.59(10)
N11 Mn4 Mn3 111.07(10)
N12 Mn4 Mn3 162.01(11)
O14 Mn4 Mn3 75.42(9)
O20 Mn4 Mn3 110.70(9)
Mn2 O1 Mn1 125.47(19)
C21 O2 Mn1 131.1(3)
C21 O3 Mn2 128.5(3)
C29 O4 Mn1 128.2(3)
C29 O5 Mn2 130.6(3)
N7 O6 Mn1 121.0(3)
N8 O9 Mn2 121.1(3)
Mn4 O12 Mn3 124.19(18)
C57 O13 Mn3 133.0(3)
C57 O14 Mn4 126.3(3)
C65 O15 Mn3 127.1(3)
C65 O16 Mn4 131.0(3)
N15 O17 Mn3 122.5(3)
C5 N1 C1 120.0(4)
C5 N1 Mn1 117.0(3)
C1 N1 Mn1 123.0(3)
C10 N2 C6 119.3(4)
C10 N2 Mn1 124.6(3)
C6 N2 Mn1 116.0(3)
C15 N3 C11 120.0(4)
C15 N3 Mn2 117.3(3)
C11 N3 Mn2 122.7(3)
C20 N4 C16 119.3(4)
C20 N4 Mn2 125.0(3)
C16 N4 Mn2 115.6(3)
O8 N7 O7 122.3(4)
O8 N7 O6 119.8(4)
O7 N7 O6 117.8(4)
O10 N8 O11 122.3(5)
O10 N8 O9 118.7(5)
O11 N8 O9 119.0(5)
C37 N9 C41 119.6(4)
C37 N9 Mn3 125.3(3)
C41 N9 Mn3 115.1(3)
C46 N10 C42 119.5(4)
C46 N10 Mn3 124.5(3)
C42 N10 Mn3 116.0(3)
C47 N11 C51 119.6(4)
C47 N11 Mn4 124.2(3)
C51 N11 Mn4 116.1(3)
C56 N12 C52 119.1(4)
C56 N12 Mn4 124.7(3)
C52 N12 Mn4 116.1(3)
O18 N15 O19 122.5(5)
O18 N15 O17 120.6(5)
O19 N15 O17 117.0(5)
O22 N16 O23 121.5(5)
O22 N16 O21 118.3(5)
O23 N16 O21 120.1(5)
N1 C1 C2 121.6(5)
C3 C2 C1 118.4(5)
C2 C3 C4 120.6(5)
C5 C4 C3 118.3(5)
N1 C5 C4 121.1(4)
N1 C5 C6 114.4(4)
C4 C5 C6 124.5(4)
N2 C6 C7 121.3(4)
N2 C6 C5 114.9(4)
C7 C6 C5 123.8(4)
C8 C7 C6 119.1(4)
C9 C8 C7 118.7(4)
C10 C9 C8 119.4(5)
N2 C10 C9 122.2(5)
N3 C11 C12 121.6(5)
C13 C12 C11 118.5(5)
C14 C13 C12 119.3(5)
C15 C14 C13 119.4(5)
N3 C15 C14 121.1(5)
N3 C15 C16 114.5(4)
C14 C15 C16 124.4(5)
N4 C16 C17 120.9(5)
N4 C16 C15 115.0(4)
C17 C16 C15 124.1(5)
C18 C17 C16 119.2(6)
C17 C18 C19 120.1(6)
C18 C19 C20 118.1(6)
N4 C20 C19 122.3(5)
O3 C21 O2 125.5(4)
O3 C21 C22 118.5(4)
O2 C21 C22 116.0(4)
C23 C22 C27 119.5(5)
C23 C22 C21 122.3(4)
C27 C22 C21 118.2(5)
C22 C23 C24 121.0(5)
C23 C24 C25 119.0(5)
C26 C25 C24 120.4(5)
C26 C25 C28 120.6(5)
C24 C25 C28 119.0(5)
C25 C26 C27 120.1(5)
C26 C27 C22 119.9(6)
N5 C28 C25 176.4(7)
O4 C29 O5 126.4(4)
O4 C29 C30 118.5(4)
O5 C29 C30 115.1(4)
C31 C30 C35 119.7(4)
C31 C30 C29 120.4(4)
C35 C30 C29 119.8(4)
C30 C31 C32 120.2(5)
C33 C32 C31 119.5(5)
C32 C33 C34 120.9(5)
C32 C33 C36 119.7(5)
C34 C33 C36 119.3(5)
C35 C34 C33 119.3(5)
C34 C35 C30 120.4(5)
N6 C36 C33 178.5(8)
N9 C37 C38 122.5(5)
C39 C38 C37 117.8(5)
C38 C39 C40 120.7(5)
C39 C40 C41 119.1(6)
N9 C41 C40 120.2(5)
N9 C41 C42 115.9(4)
C40 C41 C42 123.8(5)
N10 C42 C43 120.0(5)
N10 C42 C41 114.6(5)
C43 C42 C41 125.4(5)
C44 C43 C42 120.3(6)
C43 C44 C45 119.7(5)
C44 C45 C46 118.4(5)
N10 C46 C45 122.2(5)
N11 C47 C48 122.6(5)
C47 C48 C49 118.1(5)
C50 C49 C48 119.0(4)
C49 C50 C51 119.9(4)
N11 C51 C50 120.6(4)
N11 C51 C52 115.0(4)
C50 C51 C52 124.3(4)
N12 C52 C53 120.9(4)
N12 C52 C51 114.5(4)
C53 C52 C51 124.6(4)
C54 C53 C52 119.5(4)
C53 C54 C55 120.1(4)
C56 C55 C54 117.6(4)
N12 C56 C55 122.7(4)
O14 C57 O13 126.0(5)
O14 C57 C58 118.0(4)
O13 C57 C58 116.0(4)
C63 C58 C59 118.6(5)
C63 C58 C57 120.6(4)
C59 C58 C57 120.7(4)
C60 C59 C58 121.0(5)
C59 C60 C61 118.8(5)
C62 C61 C60 121.1(5)
C62 C61 C64 120.1(5)
C60 C61 C64 118.7(5)
C61 C62 C63 119.3(5)
C58 C63 C62 121.2(5)
N13 C64 C61 179.3(11)
O15 C65 O16 125.8(4)
O15 C65 C66 119.0(4)
O16 C65 C66 115.1(4)
C71 C66 C67 119.9(4)
C71 C66 C65 118.8(4)
C67 C66 C65 121.3(4)
C66 C67 C68 120.3(5)
C69 C68 C67 119.5(5)
C68 C69 C70 120.6(5)
C68 C69 C72 119.6(5)
C70 C69 C72 119.7(5)
C71 C70 C69 119.0(5)
C70 C71 C66 120.5(5)
N14 C72 C69 178.0(6)

loop_
_geom_bond_atom_site_label_1
_geom_bond_atom_site_label_2
_geom_bond_distance
Mn1 O1 1.789(3)
Mn1 O2 1.950(3)
Mn1 N1 2.063(4)
Mn1 N2 2.072(4)
Mn1 O4 2.180(3)
Mn1 O6 2.284(3)
Mn1 Mn2 3.1697(9)
Mn2 O1 1.777(3)
Mn2 O5 1.972(3)
Mn2 N3 2.072(4)
Mn2 N4 2.090(4)
Mn2 O3 2.159(3)
Mn2 O9 2.203(4)
Mn3 O12 1.795(3)
Mn3 O13 1.960(3)
Mn3 N10 2.070(4)
Mn3 N9 2.071(4)
Mn3 O15 2.182(3)
Mn3 O17 2.201(4)
Mn3 Mn4 3.1577(9)
Mn4 O12 1.778(3)
Mn4 O16 1.961(3)
Mn4 N11 2.065(4)
Mn4 N12 2.074(4)
Mn4 O14 2.204(3)
Mn4 O20 2.260(3)
O2 C21 1.285(6)
O3 C21 1.238(6)
O4 C29 1.249(6)
O5 C29 1.280(6)
O6 N7 1.298(5)
O7 N7 1.241(5)
O8 N7 1.212(5)
O9 N8 1.292(6)
O10 N8 1.233(7)
O11 N8 1.235(6)
O13 C57 1.267(6)
O14 C57 1.248(6)
O15 C65 1.244(6)
O16 C65 1.278(6)
O17 N15 1.292(6)
O18 N15 1.228(6)
O19 N15 1.244(6)
O21 N16 1.267(6)
O22 N16 1.227(7)
O23 N16 1.244(7)
N1 C5 1.337(6)
N1 C1 1.348(6)
N2 C10 1.334(6)
N2 C6 1.349(6)
N3 C15 1.339(6)
N3 C11 1.340(7)
N4 C20 1.333(7)
N4 C16 1.358(7)
N5 C28 1.139(7)
N6 C36 1.132(9)
N9 C37 1.337(7)
N9 C41 1.355(7)
N10 C46 1.337(6)
N10 C42 1.352(6)
N11 C47 1.325(6)
N11 C51 1.358(6)
N12 C56 1.343(6)
N12 C52 1.358(6)
N13 C64 1.135(9)
N14 C72 1.159(7)
C1 C2 1.382(7)
C2 C3 1.361(8)
C3 C4 1.389(8)
C4 C5 1.387(6)
C5 C6 1.472(6)
C6 C7 1.390(6)
C7 C8 1.388(7)
C8 C9 1.384(7)
C9 C10 1.375(7)
C11 C12 1.384(7)
C12 C13 1.384(8)
C13 C14 1.380(8)
C14 C15 1.378(7)
C15 C16 1.481(7)
C16 C17 1.380(8)
C17 C18 1.375(9)
C18 C19 1.378(9)
C19 C20 1.387(7)
C21 C22 1.494(6)
C22 C23 1.376(7)
C22 C27 1.394(7)
C23 C24 1.385(7)
C24 C25 1.389(8)
C25 C26 1.380(8)
C25 C28 1.455(7)
C26 C27 1.382(8)
C29 C30 1.505(6)
C30 C31 1.381(6)
C30 C35 1.393(7)
C31 C32 1.388(7)
C32 C33 1.380(7)
C33 C34 1.387(8)
C33 C36 1.453(8)
C34 C35 1.380(8)
C37 C38 1.386(7)
C38 C39 1.371(9)
C39 C40 1.372(9)
C40 C41 1.396(7)
C41 C42 1.453(7)
C42 C43 1.396(8)
C43 C44 1.358(9)
C44 C45 1.376(8)
C45 C46 1.389(7)
C47 C48 1.390(7)
C48 C49 1.398(8)
C49 C50 1.374(7)
C50 C51 1.389(6)
C51 C52 1.472(6)
C52 C53 1.389(6)
C53 C54 1.368(7)
C54 C55 1.395(7)
C55 C56 1.387(7)
C57 C58 1.495(7)
C58 C63 1.388(7)
C58 C59 1.401(7)
C59 C60 1.389(7)
C60 C61 1.396(8)
C61 C62 1.379(8)
C61 C64 1.445(8)
C62 C63 1.388(8)
C65 C66 1.500(6)
C66 C71 1.384(7)
C66 C67 1.387(7)
C67 C68 1.390(7)
C68 C69 1.378(7)
C69 C70 1.406(7)
C69 C72 1.434(6)
C70 C71 1.382(7)

loop_
_geom_hbond_atom_site_label_D
_geom_hbond_atom_site_label_H
_geom_hbond_atom_site_label_A
_geom_hbond_distance_DH
_geom_hbond_distance_HA
_geom_hbond_distance_DA
_geom_hbond_angle_DHA
_geom_hbond_site_symmetry_A
O20 H1W O21 0.87(2) 1.98(3) 2.829(5) 165(5) .
O20 H1W O22 0.87(2) 2.39(4) 3.060(6) 134(4) .
O20 H2W O7 0.86(2) 2.01(3) 2.814(5) 155(6) .
O24 H3W O23 0.90(2) 1.90(2) 2.799(8) 177(8) .
O24 H4W O6 0.91(2) 2.00(3) 2.895(6) 167(9) 2_565
